data_7039702
loop_
_publ_author_name
'Zwettler, Niklas'
'Judmaier, Martina E.'
'Strohmeier, Lara'
'Belaj, Ferdinand'
'M\"osch-Zanetti, Nadia C'

_publ_section_title
;
 Oxygen activation and catalytic aerobic oxidation by Mo(iv)/(vi)
 complexes with functionalized iminophenolate ligands.
;
_journal_issue 37
_journal_name_full 'Dalton transactions (Cambridge, England : 2003)'
_journal_page_first 14549
_journal_page_last 14560
_journal_paper_doi 10.1039/c6dt01692h
_journal_volume 45
_journal_year 2016
_chemical_compound_source 'synthetical product'
_chemical_formula_moiety 'C38 H60 Mo N2 O6'
_chemical_formula_sum 'C38 H60 Mo N2 O6'
_chemical_formula_weight 736.82
_chemical_name_common bis(2,4-di-tert-butyl-6-[(E)-(3-(methoxy)propylimino)methyl]-pheno-lato-N,O)-dioxo-molybdenum(VI)
_chemical_name_systematic
bis(2,4-di-tert-butyl-6-[(E)-(3-(methoxy)propylimino)methyl]-pheno-lato-N,O)-dioxo-molybdenum(VI)
_space_group_crystal_system monoclinic
_space_group_IT_number 13
_space_group_name_Hall '-P 2yc'
_space_group_name_H-M_alt 'P 1 2/c 1'
_symmetry_space_group_name_Hall '-P 2yc'
_symmetry_space_group_name_H-M 'P 1 2/c 1'
_atom_sites_solution_hydrogens geom
_atom_sites_solution_primary direct
_atom_sites_solution_secondary difmap
_audit_creation_method 'manual edited SHELXL-2014/6.cif file'
_audit_update_record
;
2016-04-22 deposited with the CCDC.
2016-06-27 downloaded from the CCDC.
;
_cell_angle_alpha 90
_cell_angle_beta 96.6167(18)
_cell_angle_gamma 90
_cell_formula_units_Z 2
_cell_length_a 15.2606(7)
_cell_length_b 6.7476(3)
_cell_length_c 19.2173(9)
_cell_measurement_reflns_used 8005
_cell_measurement_temperature 100(2)
_cell_measurement_theta_max 30.95
_cell_measurement_theta_min 2.39
_cell_volume 1965.67(16)
_computing_cell_refinement 'Bruker SAINT'
_computing_data_collection 'Bruker APEX2'
_computing_data_reduction 'Bruker SAINT'
_computing_molecular_graphics 'modified ORTEP (Johnson, 1965)'
_computing_publication_material 'SHELXL-2014/6 (Sheldrick, 2014)'
_computing_structure_refinement 'SHELXL-2014/6 (Sheldrick, 2014)'
_computing_structure_solution 'SHELXS-97 (Sheldrick, 2008)'
_diffrn_ambient_temperature 100(2)
_diffrn_measured_fraction_theta_full 0.997
_diffrn_measured_fraction_theta_max 0.997
_diffrn_measurement_device_type 'Bruker APEX-II CCD'
_diffrn_measurement_method '\f and \w scans'
_diffrn_radiation_monochromator graphite
_diffrn_radiation_source 'fine-focus sealed tube'
_diffrn_radiation_type MoK\a
_diffrn_radiation_wavelength 0.71073
_diffrn_reflns_av_R_equivalents 0.0281
_diffrn_reflns_av_unetI/netI 0.0350
_diffrn_reflns_Laue_measured_fraction_full 0.997
_diffrn_reflns_Laue_measured_fraction_max 0.997
_diffrn_reflns_limit_h_max 21
_diffrn_reflns_limit_h_min -21
_diffrn_reflns_limit_k_max 9
_diffrn_reflns_limit_k_min -9
_diffrn_reflns_limit_l_max 27
_diffrn_reflns_limit_l_min -25
_diffrn_reflns_number 16638
_diffrn_reflns_point_group_measured_fraction_full 0.997
_diffrn_reflns_point_group_measured_fraction_max 0.997
_diffrn_reflns_theta_full 30.00
_diffrn_reflns_theta_max 29.99
_diffrn_reflns_theta_min 2.13
_exptl_absorpt_coefficient_mu 0.377
_exptl_absorpt_correction_T_max 1.000
_exptl_absorpt_correction_T_min 0.792
_exptl_absorpt_correction_type multi-scan
_exptl_absorpt_process_details 'Bruker (2001). SADABS. Bruker AXS Inc., Madison, Wisconsin, USA.'
_exptl_crystal_colour yellow
_exptl_crystal_density_diffrn 1.245
_exptl_crystal_description block
_exptl_crystal_F_000 784
_exptl_crystal_size_max 0.210
_exptl_crystal_size_mid 0.180
_exptl_crystal_size_min 0.100
_refine_diff_density_max 0.493
_refine_diff_density_min -0.485
_refine_diff_density_rms 0.064
_refine_ls_extinction_method none
_refine_ls_goodness_of_fit_ref 1.066
_refine_ls_hydrogen_treatment refU
_refine_ls_matrix_type full
_refine_ls_number_parameters 269
_refine_ls_number_reflns 5729
_refine_ls_number_restraints 16
_refine_ls_restrained_S_all 1.072
_refine_ls_R_factor_all 0.0368
_refine_ls_R_factor_gt 0.0313
_refine_ls_shift/su_max 0.001
_refine_ls_shift/su_mean 0.000
_refine_ls_structure_factor_coef Fsqd
_refine_ls_weighting_details 'w=1/[\s^2^(Fo^2^)+(0.0331P)^2^+0.9021P] where P=(Fo^2^+2Fc^2^)/3'
_refine_ls_weighting_scheme calc
_refine_ls_wR_factor_gt 0.0746
_refine_ls_wR_factor_ref 0.0772
_reflns_Friedel_coverage 0.000
_reflns_number_gt 5160
_reflns_number_total 5729
_reflns_threshold_expression 'I > 2\s(I)'
_cod_data_source_file c6dt01692h2.cif
_cod_data_source_block MJNP39
_cod_depositor_comments 'Adding full bibliography for 7039702--7039708.cif.'
_cod_database_code 7039702
_shelx_space_group_comment
;
The symmetry employed for this shelxl refinement is uniquely defined
by the following loop, which should always be used as a source of
symmetry information in preference to the above space-group names.
They are only intended as comments.
;
_shelx_estimated_absorpt_t_min 0.925
_shelx_estimated_absorpt_t_max 0.963
_shelxl_version_number 2014/6

loop_
_space_group_symop_operation_xyz
'x, y, z'
'x, -y, z+1/2'
'-x, -y, -z'
'-x, y, -z-1/2'

loop_
_atom_site_label
_atom_site_type_symbol
_atom_site_fract_x
_atom_site_fract_y
_atom_site_fract_z
_atom_site_U_iso_or_equiv
_atom_site_adp_type
_atom_site_occupancy
_atom_site_site_symmetry_order
_atom_site_calc_flag
_atom_site_refinement_flags_posn
_atom_site_refinement_flags_adp
_atom_site_refinement_flags_occupancy
_atom_site_disorder_assembly
_atom_site_disorder_group
Mo1 Mo 0.5000 0.60377(2) 0.7500 0.01515(6) Uani 1 2 d S T P . .
O1 O 0.49566(7) 0.45451(16) 0.82143(6) 0.0251(2) Uani 1 1 d . . . . .
O11 O 0.62816(7) 0.65191(16) 0.76761(5) 0.0198(2) Uani 1 1 d . . . . .
C11 C 0.68900(10) 0.6949(2) 0.72439(8) 0.0212(3) Uani 1 1 d . . . . .
C12 C 0.77415(10) 0.6068(3) 0.73547(8) 0.0261(3) Uani 1 1 d D . . . .
C13 C 0.83483(12) 0.6641(3) 0.68994(9) 0.0338(4) Uani 1 1 d . . . . .
H13 H 0.8919 0.6061 0.6966 0.043(4) Uiso 1 1 calc R U . . .
C14 C 0.81742(13) 0.8014(4) 0.63501(10) 0.0430(5) Uani 1 1 d D . . . .
C15 C 0.73450(14) 0.8851(3) 0.62668(10) 0.0415(5) Uani 1 1 d . . . . .
H15 H 0.7207 0.9806 0.5908 0.043(4) Uiso 1 1 calc R U . . .
C16 C 0.66937(12) 0.8326(3) 0.67014(9) 0.0273(3) Uani 1 1 d . . . . .
C17 C 0.58470(12) 0.9313(2) 0.65575(8) 0.0261(3) Uani 1 1 d . . . . .
H17 H 0.5830 1.0468 0.6273 0.031(5) Uiso 1 1 calc R . . . .
N1 N 0.51180(9) 0.87770(17) 0.67769(6) 0.0199(3) Uani 1 1 d . . . . .
C101 C 0.43398(12) 1.0014(2) 0.65232(8) 0.0232(3) Uani 1 1 d . . . . .
H101 H 0.4469 1.1417 0.6647 0.023(3) Uiso 1 1 calc R U . . .
H102 H 0.3830 0.9596 0.6763 0.023(3) Uiso 1 1 calc R U . . .
C102 C 0.40958(13) 0.9845(2) 0.57283(8) 0.0271(3) Uani 1 1 d . . . . .
H103 H 0.3545 1.0593 0.5591 0.035(4) Uiso 1 1 calc R U . . .
H104 H 0.4569 1.0453 0.5488 0.035(4) Uiso 1 1 calc R U . . .
C103 C 0.39678(19) 0.7711(3) 0.54898(9) 0.0491(6) Uani 1 1 d . . . . .
H105 H 0.4529 0.6975 0.5595 0.114(9) Uiso 1 1 calc R U . . .
H106 H 0.3518 0.7070 0.5747 0.114(9) Uiso 1 1 calc R U . . .
O10 O 0.36963(11) 0.7649(2) 0.47698(6) 0.0435(4) Uani 1 1 d . . . . .
C104 C 0.35279(18) 0.5699(3) 0.45137(10) 0.0475(6) Uani 1 1 d . . . . .
H107 H 0.3097 0.5059 0.4781 0.085(6) Uiso 1 1 calc R U . . .
H108 H 0.4078 0.4936 0.4566 0.085(6) Uiso 1 1 calc R U . . .
H109 H 0.3292 0.5755 0.4018 0.085(6) Uiso 1 1 calc R U . . .
C31 C 0.7997(3) 0.4838(5) 0.80178(15) 0.0279(8) Uani 0.514(3) 1 d D . P A 1
C32 C 0.8939(3) 0.4088(8) 0.7976(5) 0.0347(11) Uani 0.514(3) 1 d D . P A 1
H321 H 0.9341 0.5221 0.7973 0.042 Uiso 0.514(3) 1 calc R U P A 1
H322 H 0.8954 0.3318 0.7545 0.042 Uiso 0.514(3) 1 calc R U P A 1
H323 H 0.9123 0.3247 0.8382 0.042 Uiso 0.514(3) 1 calc R U P A 1
C33 C 0.8023(3) 0.6188(8) 0.86607(17) 0.0407(11) Uani 0.514(3) 1 d D . P A 1
H331 H 0.7435 0.6750 0.8687 0.049 Uiso 0.514(3) 1 calc R U P A 1
H332 H 0.8447 0.7261 0.8621 0.049 Uiso 0.514(3) 1 calc R U P A 1
H333 H 0.8203 0.5414 0.9085 0.049 Uiso 0.514(3) 1 calc R U P A 1
C34 C 0.7351(2) 0.3120(6) 0.8062(2) 0.0395(10) Uani 0.514(3) 1 d D . P A 1
H341 H 0.7280 0.2401 0.7616 0.047 Uiso 0.514(3) 1 calc R U P A 1
H342 H 0.6778 0.3640 0.8160 0.047 Uiso 0.514(3) 1 calc R U P A 1
H343 H 0.7582 0.2217 0.8439 0.047 Uiso 0.514(3) 1 calc R U P A 1
C35 C 0.8867(3) 0.8265(7) 0.5832(2) 0.0391(10) Uani 0.514(3) 1 d D . P A 1
C36 C 0.8480(5) 0.9561(10) 0.5217(3) 0.0655(15) Uani 0.514(3) 1 d D . P A 1
H361 H 0.8243 1.0784 0.5397 0.079 Uiso 0.514(3) 1 calc R U P A 1
H362 H 0.8006 0.8838 0.4937 0.079 Uiso 0.514(3) 1 calc R U P A 1
H363 H 0.8944 0.9890 0.4923 0.079 Uiso 0.514(3) 1 calc R U P A 1
C37 C 0.9544(4) 0.9648(10) 0.6242(4) 0.0489(13) Uani 0.514(3) 1 d D . P A 1
H371 H 0.9838 0.8944 0.6650 0.059 Uiso 0.514(3) 1 calc R U P A 1
H372 H 0.9241 1.0818 0.6399 0.059 Uiso 0.514(3) 1 calc R U P A 1
H373 H 0.9983 1.0064 0.5938 0.059 Uiso 0.514(3) 1 calc R U P A 1
C38 C 0.9194(4) 0.6293(6) 0.5558(3) 0.0330(8) Uani 0.514(3) 1 d D . P A 1
H381 H 0.8698 0.5585 0.5300 0.040 Uiso 0.514(3) 1 calc R U P A 1
H382 H 0.9448 0.5482 0.5954 0.040 Uiso 0.514(3) 1 calc R U P A 1
H383 H 0.9645 0.6555 0.5246 0.040 Uiso 0.514(3) 1 calc R U P A 1
C41 C 0.7971(3) 0.4295(5) 0.78495(16) 0.0279(8) Uani 0.486(3) 1 d D . P A 2
C42 C 0.8905(3) 0.3413(9) 0.7907(5) 0.0347(11) Uani 0.486(3) 1 d D . P A 2
H421 H 0.8961 0.2374 0.8265 0.042 Uiso 0.486(3) 1 calc R U P A 2
H422 H 0.9339 0.4458 0.8037 0.042 Uiso 0.486(3) 1 calc R U P A 2
H423 H 0.9010 0.2845 0.7455 0.042 Uiso 0.486(3) 1 calc R U P A 2
C43 C 0.7829(3) 0.4843(9) 0.86030(18) 0.0449(12) Uani 0.486(3) 1 d D . P A 2
H431 H 0.8182 0.6015 0.8750 0.054 Uiso 0.486(3) 1 calc R U P A 2
H432 H 0.8010 0.3732 0.8915 0.054 Uiso 0.486(3) 1 calc R U P A 2
H433 H 0.7203 0.5131 0.8625 0.054 Uiso 0.486(3) 1 calc R U P A 2
C44 C 0.7392(3) 0.2505(6) 0.7616(3) 0.0390(10) Uani 0.486(3) 1 d D . P A 2
H441 H 0.6770 0.2861 0.7615 0.047 Uiso 0.486(3) 1 calc R U P A 2
H442 H 0.7536 0.1402 0.7941 0.047 Uiso 0.486(3) 1 calc R U P A 2
H443 H 0.7502 0.2108 0.7143 0.047 Uiso 0.486(3) 1 calc R U P A 2
C45 C 0.8928(3) 0.8808(8) 0.5957(3) 0.0391(10) Uani 0.486(3) 1 d D . P A 2
C46 C 0.8646(5) 1.0414(10) 0.5412(4) 0.0655(15) Uani 0.486(3) 1 d D . P A 2
H461 H 0.9132 1.0684 0.5134 0.079 Uiso 0.486(3) 1 calc R U P A 2
H462 H 0.8496 1.1629 0.5652 0.079 Uiso 0.486(3) 1 calc R U P A 2
H463 H 0.8130 0.9957 0.5103 0.079 Uiso 0.486(3) 1 calc R U P A 2
C47 C 0.9796(4) 0.9205(12) 0.6426(4) 0.0489(13) Uani 0.486(3) 1 d D . P A 2
H471 H 0.9726 1.0369 0.6719 0.059 Uiso 0.486(3) 1 calc R U P A 2
H472 H 1.0268 0.9448 0.6132 0.059 Uiso 0.486(3) 1 calc R U P A 2
H473 H 0.9946 0.8050 0.6725 0.059 Uiso 0.486(3) 1 calc R U P A 2
C48 C 0.9214(5) 0.7051(7) 0.5529(4) 0.0330(8) Uani 0.486(3) 1 d D . P A 2
H481 H 0.9433 0.5982 0.5848 0.040 Uiso 0.486(3) 1 calc R U P A 2
H482 H 0.9682 0.7476 0.5254 0.040 Uiso 0.486(3) 1 calc R U P A 2
H483 H 0.8708 0.6574 0.5213 0.040 Uiso 0.486(3) 1 calc R U P A 2

loop_
_atom_site_aniso_label
_atom_site_aniso_U_11
_atom_site_aniso_U_22
_atom_site_aniso_U_33
_atom_site_aniso_U_23
_atom_site_aniso_U_13
_atom_site_aniso_U_12
Mo1 0.01518(9) 0.00928(7) 0.02216(9) 0.000 0.00711(6) 0.000
O1 0.0200(6) 0.0184(5) 0.0382(6) 0.0107(5) 0.0087(5) 0.0014(4)
O11 0.0177(5) 0.0224(5) 0.0205(5) 0.0007(4) 0.0069(4) -0.0054(4)
C11 0.0217(7) 0.0255(7) 0.0177(7) -0.0063(6) 0.0077(6) -0.0093(6)
C12 0.0166(7) 0.0433(9) 0.0186(7) -0.0061(7) 0.0032(6) -0.0100(7)
C13 0.0208(8) 0.0598(12) 0.0223(8) -0.0084(8) 0.0089(7) -0.0083(8)
C14 0.0351(10) 0.0700(14) 0.0281(9) 0.0029(9) 0.0211(8) -0.0073(10)
C15 0.0424(11) 0.0556(12) 0.0309(9) 0.0102(9) 0.0229(8) -0.0039(10)
C16 0.0303(9) 0.0307(8) 0.0234(8) 0.0001(6) 0.0140(7) -0.0050(7)
C17 0.0384(10) 0.0213(7) 0.0212(7) 0.0017(6) 0.0138(7) -0.0026(6)
N1 0.0318(7) 0.0137(5) 0.0154(6) -0.0031(4) 0.0085(5) 0.0000(5)
C101 0.0373(9) 0.0128(6) 0.0203(7) -0.0001(5) 0.0068(6) 0.0022(6)
C102 0.0440(10) 0.0180(7) 0.0196(7) 0.0037(6) 0.0051(7) -0.0033(7)
C103 0.104(2) 0.0256(8) 0.0177(8) -0.0010(7) 0.0062(10) -0.0229(10)
O10 0.0810(11) 0.0292(6) 0.0198(6) -0.0030(5) 0.0035(7) -0.0099(7)
C104 0.0793(17) 0.0377(10) 0.0268(9) -0.0111(8) 0.0116(10) -0.0180(11)
C31 0.0135(8) 0.055(2) 0.0151(15) -0.0048(15) 0.0014(12) -0.0001(14)
C32 0.0187(9) 0.046(3) 0.0394(19) 0.003(3) 0.0021(10) 0.0020(18)
C33 0.0283(19) 0.074(3) 0.0195(16) -0.0014(19) 0.0030(14) 0.002(2)
C34 0.0267(19) 0.048(2) 0.044(2) 0.015(2) 0.0038(17) 0.0056(17)
C35 0.0439(14) 0.051(3) 0.0278(18) -0.0150(17) 0.0266(13) -0.0131(16)
C36 0.066(3) 0.075(4) 0.065(3) 0.016(3) 0.048(3) -0.011(3)
C37 0.034(3) 0.075(3) 0.042(3) 0.009(2) 0.021(2) -0.011(2)
C38 0.0341(12) 0.041(3) 0.0265(11) -0.002(2) 0.0146(9) -0.011(2)
C41 0.0135(8) 0.055(2) 0.0151(15) -0.0048(15) 0.0014(12) -0.0001(14)
C42 0.0187(9) 0.046(3) 0.0394(19) 0.003(3) 0.0021(10) 0.0020(18)
C43 0.040(3) 0.069(3) 0.027(2) 0.004(2) 0.0089(18) 0.020(3)
C44 0.026(2) 0.0338(19) 0.058(3) 0.006(2) 0.0052(19) 0.0038(16)
C45 0.0439(14) 0.051(3) 0.0278(18) -0.0150(17) 0.0266(13) -0.0131(16)
C46 0.066(3) 0.075(4) 0.065(3) 0.016(3) 0.048(3) -0.011(3)
C47 0.034(3) 0.075(3) 0.042(3) 0.009(2) 0.021(2) -0.011(2)
C48 0.0341(12) 0.041(3) 0.0265(11) -0.002(2) 0.0146(9) -0.011(2)

loop_
_atom_type_symbol
_atom_type_description
_atom_type_scat_dispersion_real
_atom_type_scat_dispersion_imag
_atom_type_scat_source
C C 0.0033 0.0016 'International Tables Vol C Tables 4.2.6.8 and 6.1.1.4'
H H 0.0000 0.0000 'International Tables Vol C Tables 4.2.6.8 and 6.1.1.4'
N N 0.0061 0.0033 'International Tables Vol C Tables 4.2.6.8 and 6.1.1.4'
O O 0.0106 0.0060 'International Tables Vol C Tables 4.2.6.8 and 6.1.1.4'
Mo Mo -1.6832 0.6857 'International Tables Vol C Tables 4.2.6.8 and 6.1.1.4'

loop_
_geom_angle_atom_site_label_1
_geom_angle_atom_site_label_2
_geom_angle_atom_site_label_3
_geom_angle
_geom_angle_site_symmetry_3
_geom_angle_publ_flag
O1 Mo1 N1 163.34(5) . yes
O11 Mo1 O11 161.05(6) 4_657 yes
O1 Mo1 O1 107.83(8) 4_657 yes
N1 Mo1 N1 75.13(6) 4_657 yes
O1 Mo1 O11 95.08(5) . ?
O1 Mo1 O11 96.05(5) 4_657 ?
O1 Mo1 N1 88.61(5) 4_657 ?
O11 Mo1 N1 84.85(5) 4_657 ?
O11 Mo1 N1 80.13(5) . ?
C11 O11 Mo1 132.06(10) . yes
O11 C11 C16 119.84(14) . ?
O11 C11 C12 120.02(14) . ?
C16 C11 C12 120.10(14) . ?
C13 C12 C11 116.70(15) . ?
C13 C12 C31 123.1(2) . ?
C11 C12 C31 119.4(2) . ?
C13 C12 C41 118.7(2) . ?
C11 C12 C41 123.7(2) . ?
C12 C13 C14 124.74(17) . ?
C12 C13 H13 117.6 . ?
C14 C13 H13 117.6 . ?
C15 C14 C13 116.65(15) . ?
C15 C14 C35 124.6(3) . ?
C13 C14 C35 118.2(3) . ?
C15 C14 C45 121.8(3) . ?
C13 C14 C45 120.6(3) . ?
C14 C15 C16 121.80(19) . ?
C14 C15 H15 119.1 . ?
C16 C15 H15 119.1 . ?
C11 C16 C15 120.00(17) . ?
C11 C16 C17 123.69(14) . ?
C15 C16 C17 116.30(16) . ?
N1 C17 C16 126.38(15) . yes
N1 C17 H17 116.8 . ?
C16 C17 H17 116.8 . ?
C17 N1 C101 115.02(13) . yes
C17 N1 Mo1 123.18(11) . yes
C101 N1 Mo1 121.79(10) . yes
N1 C101 C102 112.18(13) . ?
N1 C101 H101 109.2 . ?
C102 C101 H101 109.2 . ?
N1 C101 H102 109.2 . ?
C102 C101 H102 109.2 . ?
H101 C101 H102 107.9 . ?
C103 C102 C101 112.31(13) . ?
C103 C102 H103 109.1 . ?
C101 C102 H103 109.1 . ?
C103 C102 H104 109.1 . ?
C101 C102 H104 109.1 . ?
H103 C102 H104 107.9 . ?
O10 C103 C102 109.90(15) . ?
O10 C103 H105 109.7 . ?
C102 C103 H105 109.7 . ?
O10 C103 H106 109.7 . ?
C102 C103 H106 109.7 . ?
H105 C103 H106 108.2 . ?
C103 O10 C104 113.10(15) . ?
O10 C104 H107 109.5 . ?
O10 C104 H108 109.5 . ?
H107 C104 H108 109.5 . ?
O10 C104 H109 109.5 . ?
H107 C104 H109 109.5 . ?
H108 C104 H109 109.5 . ?
C34 C31 C33 111.3(3) . ?
C34 C31 C12 110.7(3) . ?
C33 C31 C12 109.2(3) . ?
C34 C31 C32 111.5(3) . ?
C33 C31 C32 107.5(4) . ?
C12 C31 C32 106.5(4) . ?
C31 C32 H321 109.5 . ?
C31 C32 H322 109.5 . ?
H321 C32 H322 109.5 . ?
C31 C32 H323 109.5 . ?
H321 C32 H323 109.5 . ?
H322 C32 H323 109.5 . ?
C31 C33 H331 109.5 . ?
C31 C33 H332 109.5 . ?
H331 C33 H332 109.5 . ?
C31 C33 H333 109.5 . ?
H331 C33 H333 109.5 . ?
H332 C33 H333 109.5 . ?
C31 C34 H341 109.5 . ?
C31 C34 H342 109.5 . ?
H341 C34 H342 109.5 . ?
C31 C34 H343 109.5 . ?
H341 C34 H343 109.5 . ?
H342 C34 H343 109.5 . ?
C36 C35 C38 110.0(4) . ?
C36 C35 C37 103.0(4) . ?
C38 C35 C37 118.3(5) . ?
C36 C35 C14 109.2(4) . ?
C38 C35 C14 113.6(4) . ?
C37 C35 C14 101.9(4) . ?
C35 C36 H361 109.5 . ?
C35 C36 H362 109.5 . ?
H361 C36 H362 109.5 . ?
C35 C36 H363 109.5 . ?
H361 C36 H363 109.5 . ?
H362 C36 H363 109.5 . ?
C35 C37 H371 109.5 . ?
C35 C37 H372 109.5 . ?
H371 C37 H372 109.5 . ?
C35 C37 H373 109.5 . ?
H371 C37 H373 109.5 . ?
H372 C37 H373 109.5 . ?
C35 C38 H381 109.5 . ?
C35 C38 H382 109.5 . ?
H381 C38 H382 109.5 . ?
C35 C38 H383 109.5 . ?
H381 C38 H383 109.5 . ?
H382 C38 H383 109.5 . ?
C44 C41 C43 109.1(4) . ?
C44 C41 C42 102.3(3) . ?
C43 C41 C42 104.9(4) . ?
C44 C41 C12 110.4(3) . ?
C43 C41 C12 110.4(3) . ?
C42 C41 C12 119.2(4) . ?
C41 C42 H421 109.5 . ?
C41 C42 H422 109.5 . ?
H421 C42 H422 109.5 . ?
C41 C42 H423 109.5 . ?
H421 C42 H423 109.5 . ?
H422 C42 H423 109.5 . ?
C41 C43 H431 109.5 . ?
C41 C43 H432 109.5 . ?
H431 C43 H432 109.5 . ?
C41 C43 H433 109.5 . ?
H431 C43 H433 109.5 . ?
H432 C43 H433 109.5 . ?
C41 C44 H441 109.5 . ?
C41 C44 H442 109.5 . ?
H441 C44 H442 109.5 . ?
C41 C44 H443 109.5 . ?
H441 C44 H443 109.5 . ?
H442 C44 H443 109.5 . ?
C46 C45 C48 104.8(5) . ?
C46 C45 C47 115.6(5) . ?
C48 C45 C47 99.8(6) . ?
C46 C45 C14 114.5(4) . ?
C48 C45 C14 105.5(4) . ?
C47 C45 C14 114.4(4) . ?
C45 C46 H461 109.5 . ?
C45 C46 H462 109.5 . ?
H461 C46 H462 109.5 . ?
C45 C46 H463 109.5 . ?
H461 C46 H463 109.5 . ?
H462 C46 H463 109.5 . ?
C45 C47 H471 109.5 . ?
C45 C47 H472 109.5 . ?
H471 C47 H472 109.5 . ?
C45 C47 H473 109.5 . ?
H471 C47 H473 109.5 . ?
H472 C47 H473 109.5 . ?
C45 C48 H481 109.5 . ?
C45 C48 H482 109.5 . ?
H481 C48 H482 109.5 . ?
C45 C48 H483 109.5 . ?
H481 C48 H483 109.5 . ?
H482 C48 H483 109.5 . ?

loop_
_geom_bond_atom_site_label_1
_geom_bond_atom_site_label_2
_geom_bond_distance
_geom_bond_publ_flag
Mo1 O1 1.7099(11) yes
Mo1 O11 1.9729(11) yes
Mo1 N1 2.3319(12) yes
O11 C11 1.3469(17) yes
C11 C16 1.403(2) ?
C11 C12 1.423(2) ?
C12 C13 1.400(2) ?
C12 C31 1.533(3) ?
C12 C41 1.543(3) ?
C13 C14 1.406(3) ?
C13 H13 0.95 ?
C14 C15 1.378(3) ?
C14 C35 1.542(3) ?
C14 C45 1.543(3) ?
C15 C16 1.415(2) ?
C15 H15 0.95 ?
C16 C17 1.452(3) ?
C17 N1 1.286(2) yes
C17 H17 0.95 ?
N1 C101 1.487(2) yes
C101 C102 1.534(2) ?
C101 H101 0.99 ?
C101 H102 0.99 ?
C102 C103 1.517(2) ?
C102 H103 0.99 ?
C102 H104 0.99 ?
C103 O10 1.398(2) ?
C103 H105 0.99 ?
C103 H106 0.99 ?
O10 C104 1.418(2) ?
C104 H107 0.98 ?
C104 H108 0.98 ?
C104 H109 0.98 ?
C31 C34 1.530(3) ?
C31 C33 1.532(3) ?
C31 C32 1.535(3) ?
C32 H321 0.98 ?
C32 H322 0.98 ?
C32 H323 0.98 ?
C33 H331 0.98 ?
C33 H332 0.98 ?
C33 H333 0.98 ?
C34 H341 0.98 ?
C34 H342 0.98 ?
C34 H343 0.98 ?
C35 C36 1.534(3) ?
C35 C38 1.535(3) ?
C35 C37 1.540(3) ?
C36 H361 0.98 ?
C36 H362 0.98 ?
C36 H363 0.98 ?
C37 H371 0.98 ?
C37 H372 0.98 ?
C37 H373 0.98 ?
C38 H381 0.98 ?
C38 H382 0.98 ?
C38 H383 0.98 ?
C41 C44 1.532(3) ?
C41 C43 1.534(3) ?
C41 C42 1.537(3) ?
C42 H421 0.98 ?
C42 H422 0.98 ?
C42 H423 0.98 ?
C43 H431 0.98 ?
C43 H432 0.98 ?
C43 H433 0.98 ?
C44 H441 0.98 ?
C44 H442 0.98 ?
C44 H443 0.98 ?
C45 C46 1.533(3) ?
C45 C48 1.534(3) ?
C45 C47 1.537(3) ?
C46 H461 0.98 ?
C46 H462 0.98 ?
C46 H463 0.98 ?
C47 H471 0.98 ?
C47 H472 0.98 ?
C47 H473 0.98 ?
C48 H481 0.98 ?
C48 H482 0.98 ?
C48 H483 0.98 ?

loop_
_geom_torsion_atom_site_label_1
_geom_torsion_atom_site_label_2
_geom_torsion_atom_site_label_3
_geom_torsion_atom_site_label_4
_geom_torsion
Mo1 O11 C11 C16 42.5(2)
Mo1 O11 C11 C12 -139.93(12)
O11 C11 C12 C13 -177.77(14)
C16 C11 C12 C13 -0.3(2)
O11 C11 C12 C31 -7.5(3)
C16 C11 C12 C31 170.0(2)
O11 C11 C12 C41 13.3(3)
C16 C11 C12 C41 -169.2(2)
C11 C12 C13 C14 0.2(3)
C31 C12 C13 C14 -169.6(2)
C41 C12 C13 C14 169.7(2)
C12 C13 C14 C15 0.6(3)
C12 C13 C14 C35 -171.5(3)
C12 C13 C14 C45 169.8(3)
C13 C14 C15 C16 -1.3(3)
C35 C14 C15 C16 170.2(3)
C45 C14 C15 C16 -170.4(3)
O11 C11 C16 C15 177.05(16)
C12 C11 C16 C15 -0.5(3)
O11 C11 C16 C17 -1.7(2)
C12 C11 C16 C17 -179.19(15)
C14 C15 C16 C11 1.3(3)
C14 C15 C16 C17 -179.86(19)
C11 C16 C17 N1 -17.2(3)
C15 C16 C17 N1 164.05(17)
C16 C17 N1 C101 -177.42(15)
C16 C17 N1 Mo1 1.4(2)
C17 N1 C101 C102 65.70(17)
Mo1 N1 C101 C102 -113.10(12)
N1 C101 C102 C103 53.7(2)
C101 C102 C103 O10 176.51(18)
C102 C103 O10 C104 -177.6(2)
C13 C12 C31 C34 -132.4(3)
C11 C12 C31 C34 58.1(3)
C13 C12 C31 C33 104.8(3)
C11 C12 C31 C33 -64.7(3)
C13 C12 C31 C32 -11.0(4)
C11 C12 C31 C32 179.4(3)
C15 C14 C35 C36 -0.6(5)
C13 C14 C35 C36 170.9(3)
C15 C14 C35 C38 -123.7(5)
C13 C14 C35 C38 47.7(5)
C15 C14 C35 C37 107.9(5)
C13 C14 C35 C37 -80.7(4)
C13 C12 C41 C44 -109.0(3)
C11 C12 C41 C44 59.7(3)
C13 C12 C41 C43 130.3(3)
C11 C12 C41 C43 -60.9(4)
C13 C12 C41 C42 8.9(5)
C11 C12 C41 C42 177.7(4)
C15 C14 C45 C46 -6.7(5)
C13 C14 C45 C46 -175.4(4)
C15 C14 C45 C48 -121.5(5)
C13 C14 C45 C48 69.9(5)
C15 C14 C45 C47 129.9(5)
C13 C14 C45 C47 -38.7(6)
